data_2310908
loop_
_publ_author_name
'Giessen, B.C.'
'Grant, N.J.'

_publ_section_title
;
 New intermediate phases in transition metal systems. II.
;
_journal_name_full 'Acta Crystallographica (1,1948-23,1967)'
_journal_page_first 1080
_journal_page_last 1081
_journal_volume 18
_journal_year 1965
_chemical_formula_sum 'Ir V'
_space_group_IT_number 123
_symmetry_space_group_name_Hall '-P 4 2'
_symmetry_space_group_name_H-M 'P 4/m m m'
_cell_angle_alpha 90
_cell_angle_beta 90
_cell_angle_gamma 90
_cell_formula_units_Z 2
_cell_length_a 3.887
_cell_length_b 3.887
_cell_length_c 3.651
_cell_volume 55.162
_citation_journal_id_ASTM ACCRA9
_cod_data_source_file Giessen_ACCRA9_1965_363.cif
_cod_data_source_block Ir1V1
_cod_original_cell_volume 55.16212
_cod_original_formula_sum 'Ir1 V1'
_cod_database_code 2310908

loop_
_symmetry_equiv_pos_as_xyz
x,y,z
-y,x,z
-x,-y,z
y,-x,z
x,-y,-z
y,x,-z
-x,y,-z
-y,-x,-z
-x,-y,-z
y,-x,-z
x,y,-z
-y,x,-z
-x,y,z
-y,-x,z
x,-y,z
y,x,z

loop_
_atom_site_label
_atom_site_type_symbol
_atom_site_fract_x
_atom_site_fract_y
_atom_site_fract_z
_atom_site_occupancy
_atom_site_U_iso_or_equiv
Ir1 Ir 0 0 0 1 0.0
V1 V 0 0.5 0.5 1 0.0
Ir2 Ir 0.5 0.5 0 1 0.0
